data_4085149
loop_
_publ_author_name
'Fecker, Ann Christin'
'Cr\(aciun, Bogdan-Florin'
'Schweyen, Peter'
'Freytag, Matthias'
'Jones, Peter G.'
'Walter, Marc D.'

_publ_section_title
;
 Synthesis and Characterization of N-Donor-Functionalized Enantiomerically
 Pure Pentadienyl Ligands Derived from (1R)-(&#x2212;)-Myrtenal
;
_journal_issue 1
_journal_name_full Organometallics
_journal_page_first 146
_journal_paper_doi 10.1021/om501024j
_journal_volume 34
_journal_year 2015
_chemical_absolute_configuration ad
_chemical_formula_sum 'C44.5 H68 K N O6 Si'
_chemical_formula_weight 780.19
_chemical_name_systematic
; 
 ? 
;
_space_group_IT_number 1
_symmetry_cell_setting triclinic
_symmetry_space_group_name_Hall 'P 1'
_symmetry_space_group_name_H-M 'P 1'
_atom_sites_solution_hydrogens geom
_atom_sites_solution_primary direct
_atom_sites_solution_secondary difmap
_audit_creation_method SHELXL-97
_cell_angle_alpha 75.635(4)
_cell_angle_beta 70.978(4)
_cell_angle_gamma 71.884(5)
_cell_formula_units_Z 2
_cell_length_a 12.4737(5)
_cell_length_b 13.7720(8)
_cell_length_c 14.5622(6)
_cell_measurement_reflns_used 12366
_cell_measurement_temperature 100(2)
_cell_measurement_theta_max 25.9030
_cell_measurement_theta_min 2.6110
_cell_volume 2217.6(2)
_computing_cell_refinement
; 
CrysAlisPro, Agilent Technologies, 
Version 1.171.36.28 (release 01-02-2013 CrysAlis171 .NET) 
(compiled Feb  1 2013,16:14:44) 
;
_computing_data_collection
; 
CrysAlisPro, Agilent Technologies, 
Version 1.171.36.28 (release 01-02-2013 CrysAlis171 .NET) 
(compiled Feb  1 2013,16:14:44) 
;
_computing_data_reduction
; 
CrysAlisPro, Agilent Technologies, 
Version 1.171.36.28 (release 01-02-2013 CrysAlis171 .NET) 
(compiled Feb  1 2013,16:14:44) 
;
_computing_molecular_graphics 'Bruker XP'
_computing_publication_material SHELXL-97
_computing_structure_refinement 'SHELXL-97 (Sheldrick, 1997)'
_computing_structure_solution 'SHELXS-97 (Sheldrick, 1990)'
_diffrn_ambient_temperature 100(2)
_diffrn_detector_area_resol_mean 16.1419
_diffrn_measured_fraction_theta_full 0.998
_diffrn_measured_fraction_theta_max 0.936
_diffrn_measurement_device_type 'Oxford Diffraction Xcalibur, Eos'
_diffrn_measurement_method '\w scans'
_diffrn_radiation_monochromator graphite
_diffrn_radiation_source 'Enhance (Mo) X-ray Source'
_diffrn_radiation_type 'Mo K\a'
_diffrn_radiation_wavelength 0.71073
_diffrn_reflns_av_R_equivalents 0.0721
_diffrn_reflns_av_sigmaI/netI 0.0812
_diffrn_reflns_limit_h_max 16
_diffrn_reflns_limit_h_min -17
_diffrn_reflns_limit_k_max 18
_diffrn_reflns_limit_k_min -18
_diffrn_reflns_limit_l_max 19
_diffrn_reflns_limit_l_min -19
_diffrn_reflns_number 112688
_diffrn_reflns_theta_full 27.50
_diffrn_reflns_theta_max 29.39
_diffrn_reflns_theta_min 2.35
_exptl_absorpt_coefficient_mu 0.192
_exptl_absorpt_correction_T_max 1.00000
_exptl_absorpt_correction_T_min 0.97839
_exptl_absorpt_correction_type multi-scan
_exptl_absorpt_process_details
; 
CrysAlisPro, Agilent Technologies, 
Version 1.171.36.28 (release 01-02-2013 CrysAlis171 .NET) 
(compiled Feb  1 2013,16:14:44) 
;
_exptl_crystal_colour red
_exptl_crystal_density_diffrn 1.168
_exptl_crystal_density_method 'not measured'
_exptl_crystal_description prism
_exptl_crystal_F_000 846
_exptl_crystal_size_max 0.30
_exptl_crystal_size_mid 0.18
_exptl_crystal_size_min 0.10
_refine_diff_density_max 0.525
_refine_diff_density_min -0.363
_refine_diff_density_rms 0.056
_refine_ls_abs_structure_details 'Flack H D (1983), Acta Cryst. A39, 876-881'
_refine_ls_abs_structure_Flack 0.04(3)
_refine_ls_extinction_method none
_refine_ls_goodness_of_fit_ref 1.023
_refine_ls_hydrogen_treatment mixed
_refine_ls_matrix_type full
_refine_ls_number_parameters 1001
_refine_ls_number_reflns 21882
_refine_ls_number_restraints 3
_refine_ls_restrained_S_all 1.022
_refine_ls_R_factor_all 0.0907
_refine_ls_R_factor_gt 0.0569
_refine_ls_shift/su_max 0.004
_refine_ls_shift/su_mean 0.000
_refine_ls_structure_factor_coef Fsqd
_refine_ls_weighting_details 'calc w=1/[\s^2^(Fo^2^)+(0.0431P)^2^+0.4246P] where P=(Fo^2^+2Fc^2^)/3'
_refine_ls_weighting_scheme calc
_refine_ls_wR_factor_gt 0.1029
_refine_ls_wR_factor_ref 0.1152
_reflns_number_gt 16050
_reflns_number_total 21882
_reflns_threshold_expression >2sigma(I)
_cod_data_source_file om501024j_si_002.cif
_cod_data_source_block ann39
_cod_depositor_comments 'Adding full bibliography for 4085149--4085163.cif.'
_cod_original_cell_volume 2217.60(18)
_cod_original_formula_sum 'C44.50 H68 K N O6 Si'
_cod_database_code 4085149

loop_
_symmetry_equiv_pos_as_xyz
'x, y, z'

loop_
_atom_site_label
_atom_site_type_symbol
_atom_site_fract_x
_atom_site_fract_y
_atom_site_fract_z
_atom_site_U_iso_or_equiv
_atom_site_adp_type
_atom_site_occupancy
_atom_site_symmetry_multiplicity
_atom_site_calc_flag
_atom_site_refinement_flags
K K 0.84113(5) 0.73801(5) 0.42204(4) 0.01642(16) Uani 1 1 d .
Si Si 0.67395(8) 0.75909(7) 0.70921(6) 0.0189(2) Uani 1 1 d .
N N 0.6436(3) 0.7464(2) 0.6031(2) 0.0204(7) Uani 1 1 d .
O1 O 1.0158(2) 0.56426(19) 0.48581(18) 0.0277(6) Uani 1 1 d .
O2 O 0.8728(2) 0.53956(18) 0.38472(18) 0.0269(6) Uani 1 1 d .
O3 O 0.7124(2) 0.70430(19) 0.30627(17) 0.0263(6) Uani 1 1 d .
O4 O 0.7429(2) 0.90202(18) 0.28941(19) 0.0276(6) Uani 1 1 d .
O5 O 0.8684(2) 0.93771(18) 0.39897(18) 0.0271(6) Uani 1 1 d .
O6 O 1.0433(2) 0.76588(19) 0.45047(17) 0.0267(6) Uani 1 1 d .
C1 C 0.5443(3) 0.7608(3) 0.8117(2) 0.0172(7) Uani 1 1 d .
H1 H 0.478(3) 0.787(3) 0.791(3) 0.020(10) Uiso 1 1 d .
C2 C 0.5309(3) 0.7260(2) 0.9128(2) 0.0128(7) Uani 1 1 d .
H3 H 0.442(2) 0.6859(19) 1.050(2) 0.007(7) Uiso 1 1 d .
C3 C 0.4309(3) 0.7164(2) 0.9892(2) 0.0151(7) Uani 1 1 d .
C4 C 0.3107(3) 0.7388(2) 0.9867(2) 0.0149(7) Uani 1 1 d .
H5 H 0.298(3) 0.822(2) 0.852(2) 0.023(8) Uiso 1 1 d .
C5 C 0.2599(3) 0.7864(2) 0.9124(2) 0.0160(7) Uani 1 1 d .
C6 C 0.1284(3) 0.8048(3) 0.9306(2) 0.0181(7) Uani 1 1 d .
H6A H 0.0920 0.8802 0.9208 0.022 Uiso 1 1 calc R
H6B H 0.1133 0.7745 0.8824 0.022 Uiso 1 1 calc R
C7 C 0.0737(2) 0.7568(2) 1.0336(2) 0.0196(6) Uani 1 1 d .
H7 H -0.0119 0.7618 1.0495 0.023 Uiso 1 1 calc R
C8 C 0.1515(3) 0.6471(2) 1.0559(3) 0.0249(8) Uani 1 1 d .
H8A H 0.1921 0.6119 0.9978 0.030 Uiso 1 1 calc R
H8B H 0.1122 0.6015 1.1122 0.030 Uiso 1 1 calc R
C9 C 0.2269(2) 0.7013(2) 1.08201(19) 0.0170(6) Uani 1 1 d .
H9 H 0.2633 0.6621 1.1366 0.020 Uiso 1 1 calc R
C10 C 0.1125(2) 0.7882(2) 1.11119(19) 0.0168(6) Uani 1 1 d .
C11 C 0.0390(3) 0.7590(2) 1.2162(2) 0.0249(7) Uani 1 1 d .
H11A H -0.0388 0.8072 1.2270 0.037 Uiso 1 1 calc R
H11B H 0.0777 0.7628 1.2635 0.037 Uiso 1 1 calc R
H11C H 0.0313 0.6883 1.2253 0.037 Uiso 1 1 calc R
C12 C 0.1219(3) 0.8976(2) 1.0975(2) 0.0202(7) Uani 1 1 d .
H12A H 0.1704 0.9162 1.0310 0.030 Uiso 1 1 calc R
H12B H 0.1580 0.9028 1.1460 0.030 Uiso 1 1 calc R
H12C H 0.0436 0.9449 1.1065 0.030 Uiso 1 1 calc R
C13 C 0.6419(3) 0.6953(3) 0.9451(2) 0.0162(7) Uani 1 1 d .
C14 C 0.6809(3) 0.5964(2) 0.9946(2) 0.0192(8) Uani 1 1 d .
H14 H 0.6349 0.5478 1.0115 0.023 Uiso 1 1 calc R
C15 C 0.7872(3) 0.5678(3) 1.0198(3) 0.0260(8) Uani 1 1 d .
H15 H 0.8128 0.5002 1.0536 0.031 Uiso 1 1 calc R
C16 C 0.8544(3) 0.6375(3) 0.9958(3) 0.0243(8) Uani 1 1 d .
H16 H 0.9277 0.6175 1.0106 0.029 Uiso 1 1 calc R
C17 C 0.8145(3) 0.7365(3) 0.9500(3) 0.0254(8) Uani 1 1 d .
H17 H 0.8598 0.7853 0.9348 0.030 Uiso 1 1 calc R
C18 C 0.7099(3) 0.7654(3) 0.9260(2) 0.0212(8) Uani 1 1 d .
H18 H 0.6832 0.8346 0.8959 0.025 Uiso 1 1 calc R
C19 C 0.8040(4) 0.6496(3) 0.7221(3) 0.0414(11) Uani 1 1 d .
H19A H 0.8628 0.6468 0.6582 0.062 Uiso 1 1 calc R
H19B H 0.7800 0.5844 0.7447 0.062 Uiso 1 1 calc R
H19C H 0.8375 0.6600 0.7701 0.062 Uiso 1 1 calc R
C20 C 0.7219(4) 0.8840(3) 0.6730(3) 0.0406(11) Uani 1 1 d .
H20A H 0.6531 0.9422 0.6876 0.061 Uiso 1 1 calc R
H20B H 0.7612 0.8940 0.6024 0.061 Uiso 1 1 calc R
H20C H 0.7760 0.8806 0.7103 0.061 Uiso 1 1 calc R
C21 C 0.6208(4) 0.6473(3) 0.6054(3) 0.0369(11) Uani 1 1 d .
H21A H 0.6186 0.6433 0.5398 0.055 Uiso 1 1 calc R
H21B H 0.5453 0.6424 0.6528 0.055 Uiso 1 1 calc R
H21C H 0.6832 0.5902 0.6251 0.055 Uiso 1 1 calc R
C22 C 0.5546(4) 0.8306(3) 0.5676(3) 0.0300(9) Uani 1 1 d .
H22A H 0.4768 0.8259 0.6105 0.045 Uiso 1 1 calc R
H22B H 0.5595 0.8256 0.5003 0.045 Uiso 1 1 calc R
H22C H 0.5676 0.8971 0.5680 0.045 Uiso 1 1 calc R
C23 C 1.0339(4) 0.4702(3) 0.4532(3) 0.0350(10) Uani 1 1 d .
H23A H 1.0706 0.4111 0.4971 0.042 Uiso 1 1 calc R
H23B H 1.0868 0.4708 0.3856 0.042 Uiso 1 1 calc R
C24 C 0.9178(4) 0.4589(3) 0.4546(3) 0.0338(10) Uani 1 1 d .
H24A H 0.9273 0.3908 0.4378 0.041 Uiso 1 1 calc R
H24B H 0.8630 0.4632 0.5211 0.041 Uiso 1 1 calc R
C25 C 0.7774(4) 0.5229(3) 0.3625(3) 0.0295(9) Uani 1 1 d .
H25A H 0.7080 0.5280 0.4204 0.035 Uiso 1 1 calc R
H25B H 0.7988 0.4532 0.3447 0.035 Uiso 1 1 calc R
C26 C 0.7512(4) 0.6041(3) 0.2783(3) 0.0306(9) Uani 1 1 d .
H26A H 0.8224 0.6009 0.2221 0.037 Uiso 1 1 calc R
H26B H 0.6896 0.5915 0.2571 0.037 Uiso 1 1 calc R
C27 C 0.6953(4) 0.7842(3) 0.2260(3) 0.0366(10) Uani 1 1 d .
H27A H 0.6374 0.7745 0.1982 0.044 Uiso 1 1 calc R
H27B H 0.7701 0.7815 0.1737 0.044 Uiso 1 1 calc R
C28 C 0.6527(3) 0.8861(3) 0.2597(3) 0.0325(9) Uani 1 1 d .
H28A H 0.6329 0.9418 0.2056 0.039 Uiso 1 1 calc R
H28B H 0.5814 0.8870 0.3156 0.039 Uiso 1 1 calc R
C29 C 0.7116(4) 0.9985(3) 0.3225(3) 0.0315(9) Uani 1 1 d .
H29A H 0.6535 0.9964 0.3878 0.038 Uiso 1 1 calc R
H29B H 0.6764 1.0548 0.2757 0.038 Uiso 1 1 calc R
C30 C 0.8211(4) 1.0182(3) 0.3295(3) 0.0307(9) Uani 1 1 d .
H30A H 0.8793 1.0198 0.2643 0.037 Uiso 1 1 calc R
H30B H 0.8020 1.0860 0.3507 0.037 Uiso 1 1 calc R
C31 C 0.9771(4) 0.9468(3) 0.3996(3) 0.0339(10) Uani 1 1 d .
H31A H 0.9682 1.0159 0.4141 0.041 Uiso 1 1 calc R
H31B H 1.0334 0.9399 0.3341 0.041 Uiso 1 1 calc R
C32 C 1.0225(4) 0.8645(3) 0.4760(3) 0.0322(10) Uani 1 1 d .
H32A H 1.0961 0.8740 0.4801 0.039 Uiso 1 1 calc R
H32B H 0.9646 0.8693 0.5411 0.039 Uiso 1 1 calc R
C33 C 1.0980(4) 0.6851(3) 0.5135(3) 0.0354(10) Uani 1 1 d .
H33A H 1.0460 0.6820 0.5815 0.043 Uiso 1 1 calc R
H33B H 1.1718 0.6976 0.5138 0.043 Uiso 1 1 calc R
C34 C 1.1234(4) 0.5845(3) 0.4782(3) 0.0355(10) Uani 1 1 d .
H34A H 1.1716 0.5889 0.4089 0.043 Uiso 1 1 calc R
H34B H 1.1676 0.5277 0.5187 0.043 Uiso 1 1 calc R
K' K 0.36478(5) 0.29465(5) 0.82427(4) 0.01671(16) Uani 1 1 d .
Si' Si 0.53768(8) 0.26548(7) 0.54013(7) 0.0206(2) Uani 1 1 d .
N' N 0.5675(3) 0.2848(2) 0.6445(2) 0.0219(7) Uani 1 1 d .
O1' O 0.1613(2) 0.26591(18) 0.79737(18) 0.0244(6) Uani 1 1 d .
O2' O 0.3314(2) 0.09454(18) 0.85787(17) 0.0235(6) Uani 1 1 d .
O3' O 0.4487(2) 0.13589(17) 0.96949(17) 0.0226(5) Uani 1 1 d .
O4' O 0.4853(2) 0.33469(17) 0.94169(17) 0.0206(5) Uani 1 1 d .
O5' O 0.3386(2) 0.49607(17) 0.84789(17) 0.0209(5) Uani 1 1 d .
O6' O 0.1934(2) 0.46710(17) 0.75269(17) 0.0219(6) Uani 1 1 d .
C1' C 0.6662(3) 0.2653(2) 0.4339(2) 0.0166(7) Uani 1 1 d .
H1' H 0.735(3) 0.239(2) 0.455(2) 0.013(9) Uiso 1 1 d .
C2' C 0.6754(3) 0.2942(2) 0.3341(2) 0.0150(7) Uani 1 1 d .
C3' C 0.7771(3) 0.2938(3) 0.2545(2) 0.0189(7) Uani 1 1 d .
H3' H 0.758(3) 0.307(2) 0.195(2) 0.023 Uiso 1 1 d .
C4' C 0.8979(3) 0.2634(2) 0.2528(2) 0.0147(7) Uani 1 1 d .
C5' C 0.9500(3) 0.2345(2) 0.3269(3) 0.0160(7) Uani 1 1 d .
H5' H 0.905(3) 0.236(2) 0.395(2) 0.019 Uiso 1 1 d .
C6' C 1.0823(3) 0.2086(3) 0.3044(2) 0.0232(8) Uani 1 1 d .
H6'1 H 1.1110 0.1380 0.3387 0.028 Uiso 1 1 calc R
H6'2 H 1.1050 0.2579 0.3292 0.028 Uiso 1 1 calc R
C7' C 1.1392(2) 0.2140(2) 0.1936(2) 0.0227(6) Uani 1 1 d .
H7' H 1.2268 0.1945 0.1731 0.027 Uiso 1 1 calc R
C8' C 1.0795(3) 0.1567(3) 0.1530(3) 0.0262(8) Uani 1 1 d .
H8'1 H 1.1242 0.1372 0.0875 0.031 Uiso 1 1 calc R
H8'2 H 1.0526 0.0979 0.2001 0.031 Uiso 1 1 calc R
C9' C 0.9834(2) 0.2599(2) 0.15043(19) 0.0200(6) Uani 1 1 d .
H9' H 0.9468 0.2777 0.0947 0.024 Uiso 1 1 calc R
C10' C 1.0802(2) 0.3158(2) 0.1366(2) 0.0203(6) Uani 1 1 d .
C11' C 1.1504(3) 0.3340(3) 0.0279(2) 0.0297(7) Uani 1 1 d .
H11D H 1.2213 0.3535 0.0234 0.045 Uiso 1 1 calc R
H11E H 1.1022 0.3898 -0.0091 0.045 Uiso 1 1 calc R
H11F H 1.1723 0.2704 0.0002 0.045 Uiso 1 1 calc R
C12' C 1.0479(3) 0.4141(2) 0.1780(2) 0.0229(7) Uani 1 1 d .
H12D H 1.1193 0.4320 0.1746 0.034 Uiso 1 1 calc R
H12E H 1.0014 0.4039 0.2467 0.034 Uiso 1 1 calc R
H12F H 1.0018 0.4703 0.1396 0.034 Uiso 1 1 calc R
C13' C 0.5652(3) 0.3312(3) 0.3021(2) 0.0166(7) Uani 1 1 d .
C14' C 0.4898(3) 0.2669(3) 0.3222(3) 0.0231(8) Uani 1 1 d .
H14' H 0.5091 0.1984 0.3567 0.028 Uiso 1 1 calc R
C15' C 0.3870(3) 0.3018(3) 0.2923(3) 0.0307(9) Uani 1 1 d .
H15' H 0.3367 0.2573 0.3066 0.037 Uiso 1 1 calc R
C16' C 0.3583(4) 0.4015(3) 0.2418(3) 0.0362(10) Uani 1 1 d .
H16' H 0.2880 0.4261 0.2218 0.043 Uiso 1 1 calc R
C17' C 0.4328(4) 0.4645(3) 0.2209(3) 0.0353(10) Uani 1 1 d .
H17' H 0.4139 0.5329 0.1860 0.042 Uiso 1 1 calc R
C18' C 0.5337(3) 0.4293(3) 0.2499(3) 0.0298(9) Uani 1 1 d .
H18' H 0.5842 0.4739 0.2336 0.036 Uiso 1 1 calc R
C19' C 0.4024(3) 0.3689(3) 0.5263(3) 0.0356(10) Uani 1 1 d .
H19D H 0.4244 0.4301 0.4821 0.053 Uiso 1 1 calc R
H19E H 0.3554 0.3875 0.5909 0.053 Uiso 1 1 calc R
H19F H 0.3564 0.3432 0.4988 0.053 Uiso 1 1 calc R
C20' C 0.4993(4) 0.1376(3) 0.5817(3) 0.0362(10) Uani 1 1 d .
H20D H 0.4472 0.1351 0.6487 0.054 Uiso 1 1 calc R
H20E H 0.5710 0.0818 0.5808 0.054 Uiso 1 1 calc R
H20F H 0.4596 0.1290 0.5373 0.054 Uiso 1 1 calc R
C21' C 0.6523(4) 0.2024(3) 0.6853(3) 0.0373(10) Uani 1 1 d .
H21D H 0.6491 0.2145 0.7498 0.056 Uiso 1 1 calc R
H21E H 0.7309 0.2007 0.6410 0.056 Uiso 1 1 calc R
H21F H 0.6342 0.1360 0.6928 0.056 Uiso 1 1 calc R
C22' C 0.5916(4) 0.3847(3) 0.6324(3) 0.0396(11) Uani 1 1 d .
H22D H 0.6711 0.3833 0.5900 0.059 Uiso 1 1 calc R
H22E H 0.5849 0.3992 0.6970 0.059 Uiso 1 1 calc R
H22F H 0.5351 0.4389 0.6022 0.059 Uiso 1 1 calc R
C23' C 0.1795(4) 0.1654(3) 0.7756(3) 0.0280(9) Uani 1 1 d .
H23C H 0.2390 0.1569 0.7117 0.034 Uiso 1 1 calc R
H23D H 0.1056 0.1571 0.7708 0.034 Uiso 1 1 calc R
C24' C 0.2204(3) 0.0851(3) 0.8558(3) 0.0261(9) Uani 1 1 d .
H24C H 0.1622 0.0951 0.9201 0.031 Uiso 1 1 calc R
H24D H 0.2290 0.0151 0.8437 0.031 Uiso 1 1 calc R
C25' C 0.3763(4) 0.0167(3) 0.9308(3) 0.0265(9) Uani 1 1 d .
H25C H 0.3971 -0.0524 0.9118 0.032 Uiso 1 1 calc R
H25D H 0.3160 0.0168 0.9949 0.032 Uiso 1 1 calc R
C26' C 0.4815(3) 0.0382(3) 0.9395(3) 0.0247(8) Uani 1 1 d .
H26C H 0.5151 -0.0162 0.9885 0.030 Uiso 1 1 calc R
H26D H 0.5417 0.0385 0.8753 0.030 Uiso 1 1 calc R
C27' C 0.5354(3) 0.1545(3) 1.0023(3) 0.0273(8) Uani 1 1 d .
H27C H 0.6098 0.1491 0.9494 0.033 Uiso 1 1 calc R
H27D H 0.5500 0.1022 1.0602 0.033 Uiso 1 1 calc R
C28' C 0.4929(3) 0.2596(3) 1.0289(3) 0.0233(8) Uani 1 1 d .
H28C H 0.4148 0.2669 1.0771 0.028 Uiso 1 1 calc R
H28D H 0.5474 0.2708 1.0593 0.028 Uiso 1 1 calc R
C29' C 0.4522(3) 0.4384(3) 0.9608(3) 0.0252(8) Uani 1 1 d .
H29C H 0.5141 0.4506 0.9819 0.030 Uiso 1 1 calc R
H29D H 0.3788 0.4489 1.0147 0.030 Uiso 1 1 calc R
C30' C 0.4347(3) 0.5126(3) 0.8708(3) 0.0239(8) Uani 1 1 d .
H30C H 0.4163 0.5846 0.8824 0.029 Uiso 1 1 calc R
H30D H 0.5065 0.5006 0.8157 0.029 Uiso 1 1 calc R
C31' C 0.2946(3) 0.5756(3) 0.7768(3) 0.0233(8) Uani 1 1 d .
H31C H 0.3493 0.5697 0.7105 0.028 Uiso 1 1 calc R
H31D H 0.2857 0.6443 0.7921 0.028 Uiso 1 1 calc R
C32' C 0.1787(4) 0.5638(3) 0.7796(3) 0.0283(9) Uani 1 1 d .
H32C H 0.1253 0.5673 0.8468 0.034 Uiso 1 1 calc R
H32D H 0.1433 0.6209 0.7335 0.034 Uiso 1 1 calc R
C33' C 0.0841(3) 0.4470(3) 0.7605(3) 0.0286(9) Uani 1 1 d .
H33C H 0.0417 0.5022 0.7174 0.034 Uiso 1 1 calc R
H33D H 0.0343 0.4462 0.8292 0.034 Uiso 1 1 calc R
C34' C 0.1087(3) 0.3456(3) 0.7306(3) 0.0259(9) Uani 1 1 d .
H34C H 0.0349 0.3331 0.7302 0.031 Uiso 1 1 calc R
H34D H 0.1620 0.3454 0.6632 0.031 Uiso 1 1 calc R
C71 C 0.3914(4) 0.7578(4) 0.3620(3) 0.0424(11) Uani 1 1 d .
C72 C 0.4025(4) 0.7581(3) 0.2670(3) 0.0438(11) Uani 1 1 d .
H72 H 0.4287 0.6940 0.2433 0.053 Uiso 1 1 calc R
C73 C 0.3765(4) 0.8499(3) 0.2022(3) 0.0442(11) Uani 1 1 d .
H73 H 0.3861 0.8473 0.1353 0.053 Uiso 1 1 calc R
C74 C 0.3374(4) 0.9435(3) 0.2335(4) 0.0508(12) Uani 1 1 d .
H74 H 0.3203 1.0063 0.1896 0.061 Uiso 1 1 calc R
C75 C 0.3236(4) 0.9434(4) 0.3331(4) 0.0564(14) Uani 1 1 d .
H75 H 0.2958 1.0073 0.3574 0.068 Uiso 1 1 calc R
C76 C 0.3496(4) 0.8525(4) 0.3958(4) 0.0521(13) Uani 1 1 d .
H76 H 0.3389 0.8541 0.4631 0.063 Uiso 1 1 calc R
C77 C 0.4231(5) 0.6573(4) 0.4296(4) 0.0627(15) Uani 1 1 d .
H77A H 0.5062 0.6235 0.4050 0.094 Uiso 1 1 calc R
H77B H 0.3754 0.6117 0.4318 0.094 Uiso 1 1 calc R
H77C H 0.4083 0.6715 0.4960 0.094 Uiso 1 1 calc R
C81 C 0.8134(4) 0.2512(4) 0.8886(4) 0.0459(12) Uani 1 1 d .
C82 C 0.7965(4) 0.2442(4) 0.9868(3) 0.0500(12) Uani 1 1 d .
H82 H 0.7716 0.3055 1.0149 0.060 Uiso 1 1 calc R
C83 C 0.8150(4) 0.1496(3) 1.0456(3) 0.0464(11) Uani 1 1 d .
H83 H 0.8034 0.1473 1.1138 0.056 Uiso 1 1 calc R
C84 C 0.8494(4) 0.0584(4) 1.0105(4) 0.0583(13) Uani 1 1 d .
H84 H 0.8596 -0.0065 1.0529 0.070 Uiso 1 1 calc R
C85 C 0.8693(4) 0.0650(5) 0.9071(5) 0.0702(17) Uani 1 1 d .
H85 H 0.8949 0.0043 0.8780 0.084 Uiso 1 1 calc R
C86 C 0.8503(4) 0.1628(4) 0.8503(3) 0.0444(11) Uani 1 1 d .
H86 H 0.8638 0.1678 0.7814 0.053 Uiso 1 1 calc R
C87 C 0.7843(4) 0.3550(4) 0.8258(4) 0.0600(14) Uani 1 1 d .
H87A H 0.7006 0.3749 0.8294 0.090 Uiso 1 1 calc R
H87B H 0.8304 0.3510 0.7574 0.090 Uiso 1 1 calc R
H87C H 0.8027 0.4067 0.8497 0.090 Uiso 1 1 calc R
C91 C 0.1543(4) 0.0802(3) 0.5716(3) 0.0442(11) Uani 1 1 d .
C92 C 0.0357(4) 0.0906(4) 0.5857(3) 0.0485(13) Uani 1 1 d .
H92 H -0.0092 0.1511 0.5545 0.058 Uiso 1 1 calc R
C93 C -0.0164(5) 0.0146(4) 0.6440(4) 0.0520(12) Uani 1 1 d .
H93 H -0.0974 0.0229 0.6525 0.062 Uiso 1 1 calc R
C94 C 0.0463(5) -0.0745(4) 0.6908(3) 0.0507(13) Uani 1 1 d .
H94 H 0.0094 -0.1269 0.7318 0.061 Uiso 1 1 calc R
C95 C 0.1651(5) -0.0846(4) 0.6759(3) 0.0495(13) Uani 1 1 d .
H95 H 0.2107 -0.1452 0.7064 0.059 Uiso 1 1 calc R
C96 C 0.2168(4) -0.0075(4) 0.6174(3) 0.0479(13) Uani 1 1 d .
H96 H 0.2978 -0.0154 0.6085 0.058 Uiso 1 1 calc R
C97 C 0.2094(4) 0.1622(3) 0.5110(3) 0.0538(11) Uani 1 1 d .
H97A H 0.2808 0.1325 0.4629 0.081 Uiso 1 1 calc R
H97B H 0.2293 0.1958 0.5529 0.081 Uiso 1 1 calc R
H97C H 0.1551 0.2134 0.4763 0.081 Uiso 1 1 calc R

loop_
_atom_site_aniso_label
_atom_site_aniso_U_11
_atom_site_aniso_U_22
_atom_site_aniso_U_33
_atom_site_aniso_U_23
_atom_site_aniso_U_13
_atom_site_aniso_U_12
K 0.0164(4) 0.0154(4) 0.0166(3) -0.0024(3) -0.0019(3) -0.0057(3)
Si 0.0152(5) 0.0244(5) 0.0137(5) -0.0016(4) 0.0001(4) -0.0059(4)
N 0.0249(18) 0.0184(15) 0.0145(15) -0.0017(12) -0.0007(13) -0.0064(13)
O1 0.0228(15) 0.0290(15) 0.0281(14) -0.0067(11) -0.0054(12) -0.0019(11)
O2 0.0329(15) 0.0207(13) 0.0293(13) -0.0057(10) -0.0077(11) -0.0092(11)
O3 0.0304(15) 0.0290(14) 0.0231(13) -0.0024(11) -0.0081(12) -0.0130(11)
O4 0.0199(13) 0.0233(13) 0.0354(14) -0.0018(11) -0.0078(11) -0.0017(10)
O5 0.0322(16) 0.0231(13) 0.0272(13) -0.0017(11) -0.0042(12) -0.0145(12)
O6 0.0290(16) 0.0360(16) 0.0190(13) 0.0007(11) -0.0095(12) -0.0143(12)
C1 0.0126(19) 0.0243(19) 0.0142(17) -0.0030(14) -0.0058(15) -0.0016(14)
C2 0.0140(17) 0.0104(15) 0.0151(16) -0.0009(12) -0.0068(14) -0.0026(12)
C3 0.0139(17) 0.0181(16) 0.0114(15) 0.0003(12) -0.0035(13) -0.0034(12)
C4 0.0145(15) 0.0118(14) 0.0153(14) -0.0045(11) 0.0023(12) -0.0040(11)
C5 0.0143(18) 0.0171(16) 0.0147(16) -0.0025(13) -0.0003(14) -0.0052(13)
C6 0.0138(16) 0.0249(17) 0.0171(15) -0.0075(13) -0.0045(13) -0.0033(13)
C7 0.0083(13) 0.0242(16) 0.0271(15) -0.0062(12) -0.0027(11) -0.0059(12)
C8 0.0241(18) 0.0196(17) 0.0280(17) -0.0031(14) 0.0044(14) -0.0139(14)
C9 0.0146(14) 0.0187(14) 0.0163(13) 0.0020(11) -0.0048(11) -0.0053(11)
C10 0.0141(14) 0.0190(15) 0.0151(13) -0.0016(11) -0.0023(11) -0.0040(11)
C11 0.0173(15) 0.0282(17) 0.0217(15) 0.0011(13) 0.0010(12) -0.0061(13)
C12 0.0218(17) 0.0178(16) 0.0218(16) -0.0060(12) -0.0071(14) -0.0025(13)
C13 0.0136(19) 0.0220(18) 0.0131(16) -0.0045(14) -0.0006(14) -0.0065(14)
C14 0.022(2) 0.0139(16) 0.0218(18) -0.0013(13) -0.0065(16) -0.0056(14)
C15 0.024(2) 0.0255(19) 0.0296(19) -0.0006(15) -0.0176(16) 0.0009(15)
C16 0.0135(19) 0.040(2) 0.0250(18) -0.0091(16) -0.0090(15) -0.0074(16)
C17 0.023(2) 0.032(2) 0.0241(19) 0.0010(16) -0.0060(17) -0.0169(16)
C18 0.027(2) 0.0197(18) 0.0190(18) -0.0028(14) -0.0070(16) -0.0077(15)
C19 0.025(2) 0.055(3) 0.023(2) -0.0083(18) 0.0007(18) 0.0124(19)
C20 0.052(3) 0.059(3) 0.023(2) -0.0017(18) -0.0028(19) -0.042(2)
C21 0.044(3) 0.035(2) 0.032(2) -0.0112(17) 0.004(2) -0.022(2)
C22 0.028(2) 0.039(2) 0.0228(19) -0.0015(17) -0.0128(17) -0.0052(18)
C23 0.035(2) 0.023(2) 0.035(2) -0.0073(16) -0.0049(18) 0.0058(17)
C24 0.047(3) 0.0198(19) 0.0289(19) -0.0072(15) -0.0001(18) -0.0087(18)
C25 0.029(2) 0.029(2) 0.033(2) -0.0188(16) 0.0044(17) -0.0129(17)
C26 0.033(2) 0.043(2) 0.0263(19) -0.0167(17) -0.0084(17) -0.0139(18)
C27 0.033(2) 0.060(3) 0.0239(19) 0.0061(18) -0.0162(17) -0.022(2)
C28 0.024(2) 0.035(2) 0.033(2) 0.0108(16) -0.0119(16) -0.0082(16)
C29 0.032(2) 0.0161(18) 0.0313(19) 0.0002(14) -0.0002(16) 0.0030(15)
C30 0.041(2) 0.0199(18) 0.0282(19) -0.0052(15) 0.0024(17) -0.0144(16)
C31 0.041(3) 0.031(2) 0.036(2) -0.0109(18) 0.0006(19) -0.0249(19)
C32 0.028(2) 0.037(2) 0.038(2) -0.0119(19) -0.0052(19) -0.0161(19)
C33 0.027(2) 0.052(3) 0.030(2) 0.0067(19) -0.012(2) -0.022(2)
C34 0.022(2) 0.043(3) 0.036(2) 0.0060(18) -0.0144(19) -0.0030(19)
K' 0.0162(4) 0.0178(4) 0.0160(4) -0.0026(3) -0.0015(3) -0.0073(3)
Si' 0.0153(5) 0.0273(5) 0.0156(5) -0.0021(4) -0.0010(4) -0.0049(4)
N' 0.0180(17) 0.0287(17) 0.0195(15) -0.0061(13) -0.0004(13) -0.0098(13)
O1' 0.0265(15) 0.0224(13) 0.0289(14) -0.0056(11) -0.0080(12) -0.0107(11)
O2' 0.0279(15) 0.0203(13) 0.0234(13) -0.0009(10) -0.0067(11) -0.0097(11)
O3' 0.0232(13) 0.0178(12) 0.0303(13) -0.0028(10) -0.0107(11) -0.0071(10)
O4' 0.0236(14) 0.0203(12) 0.0193(12) -0.0038(10) -0.0059(11) -0.0069(10)
O5' 0.0257(14) 0.0150(12) 0.0234(12) -0.0011(9) -0.0076(10) -0.0077(10)
O6' 0.0177(14) 0.0191(13) 0.0277(13) -0.0065(10) -0.0044(11) -0.0025(10)
C1' 0.0113(18) 0.0158(17) 0.0188(17) -0.0007(13) -0.0006(15) -0.0032(14)
C2' 0.0135(18) 0.0144(16) 0.0173(16) -0.0066(13) 0.0002(14) -0.0054(13)
C3' 0.0183(18) 0.0259(17) 0.0121(15) -0.0025(13) -0.0041(14) -0.0053(14)
C4' 0.0158(15) 0.0124(15) 0.0160(14) -0.0049(11) 0.0003(12) -0.0065(12)
C5' 0.0131(18) 0.0150(16) 0.0188(17) -0.0033(13) 0.0006(14) -0.0066(13)
C6' 0.0230(19) 0.0197(17) 0.0275(18) 0.0033(13) -0.0092(15) -0.0092(14)
C7' 0.0100(14) 0.0227(16) 0.0291(16) -0.0044(13) 0.0033(12) -0.0042(12)
C8' 0.0220(18) 0.0224(17) 0.0269(18) -0.0106(14) 0.0121(14) -0.0101(14)
C9' 0.0173(14) 0.0299(17) 0.0156(13) -0.0077(12) -0.0010(11) -0.0103(12)
C10' 0.0166(15) 0.0229(16) 0.0203(14) -0.0011(12) -0.0005(12) -0.0100(12)
C11' 0.0232(17) 0.041(2) 0.0226(15) 0.0022(14) -0.0010(13) -0.0162(15)
C12' 0.0240(17) 0.0195(17) 0.0294(17) 0.0021(13) -0.0097(14) -0.0131(14)
C13' 0.0168(19) 0.0205(18) 0.0106(16) -0.0040(13) -0.0011(14) -0.0037(14)
C14' 0.017(2) 0.029(2) 0.0211(19) -0.0033(15) -0.0003(16) -0.0089(16)
C15' 0.017(2) 0.054(3) 0.026(2) -0.0143(18) -0.0046(17) -0.0104(18)
C16' 0.022(2) 0.058(3) 0.0233(19) -0.0069(18) -0.0120(17) 0.0035(19)
C17' 0.033(2) 0.032(2) 0.039(2) 0.0006(18) -0.0146(19) -0.0060(18)
C18' 0.023(2) 0.038(2) 0.031(2) -0.0030(17) -0.0110(18) -0.0093(17)
C19' 0.022(2) 0.052(3) 0.027(2) -0.0086(18) -0.0051(18) -0.0011(18)
C20' 0.042(2) 0.042(2) 0.028(2) -0.0080(17) 0.0022(18) -0.025(2)
C21' 0.036(3) 0.046(3) 0.026(2) -0.0052(18) -0.009(2) -0.004(2)
C22' 0.057(3) 0.040(2) 0.030(2) -0.0162(18) -0.003(2) -0.025(2)
C23' 0.031(2) 0.037(2) 0.027(2) -0.0122(17) -0.0066(18) -0.0191(18)
C24' 0.027(2) 0.0223(19) 0.033(2) -0.0046(16) -0.0088(17) -0.0113(16)
C25' 0.036(2) 0.0139(17) 0.0278(19) -0.0007(14) -0.0090(17) -0.0054(15)
C26' 0.0224(19) 0.0174(17) 0.0297(19) -0.0006(14) -0.0041(15) -0.0043(14)
C27' 0.0181(18) 0.0290(19) 0.036(2) -0.0011(15) -0.0142(16) -0.0041(14)
C28' 0.0283(19) 0.0240(18) 0.0237(17) -0.0020(14) -0.0099(15) -0.0133(15)
C29' 0.025(2) 0.0251(19) 0.0291(19) -0.0124(15) -0.0013(16) -0.0123(16)
C30' 0.028(2) 0.0190(17) 0.0272(18) -0.0069(14) -0.0057(15) -0.0092(15)
C31' 0.033(2) 0.0119(16) 0.0254(17) 0.0008(13) -0.0135(15) -0.0024(15)
C32' 0.033(2) 0.0209(19) 0.0274(19) -0.0060(14) -0.0105(17) 0.0029(16)
C33' 0.014(2) 0.033(2) 0.035(2) -0.0037(17) -0.0060(17) -0.0026(16)
C34' 0.019(2) 0.038(2) 0.025(2) -0.0016(17) -0.0125(17) -0.0090(17)
C71 0.019(2) 0.064(3) 0.045(3) -0.009(2) -0.0093(19) -0.0094(19)
C72 0.031(2) 0.052(3) 0.057(3) -0.024(2) -0.020(2) -0.0017(19)
C73 0.036(2) 0.050(3) 0.051(2) -0.020(2) -0.0245(19) 0.0055(19)
C74 0.046(3) 0.039(2) 0.075(3) -0.019(2) -0.040(2) 0.0113(19)
C75 0.032(2) 0.063(3) 0.089(4) -0.047(3) -0.033(2) 0.012(2)
C76 0.018(2) 0.095(4) 0.051(3) -0.040(3) -0.008(2) -0.004(2)
C77 0.044(3) 0.074(3) 0.063(3) 0.009(3) -0.013(3) -0.023(3)
C81 0.017(2) 0.071(3) 0.051(3) -0.018(2) -0.003(2) -0.013(2)
C82 0.038(3) 0.072(3) 0.049(3) -0.008(2) -0.019(2) -0.019(2)
C83 0.047(3) 0.057(3) 0.047(2) -0.004(2) -0.026(2) -0.019(2)
C84 0.044(3) 0.059(3) 0.081(3) -0.019(3) -0.041(2) 0.005(2)
C85 0.029(3) 0.079(4) 0.109(4) -0.064(3) -0.020(3) 0.017(2)
C86 0.020(2) 0.072(3) 0.041(2) -0.020(2) -0.0126(19) 0.002(2)
C87 0.037(3) 0.083(4) 0.057(3) 0.000(3) -0.013(2) -0.019(3)
C91 0.058(3) 0.048(3) 0.033(2) -0.0187(18) -0.022(2) -0.003(2)
C92 0.046(3) 0.060(3) 0.045(3) -0.033(2) -0.024(2) 0.011(2)
C93 0.048(3) 0.069(3) 0.049(3) -0.027(2) -0.014(2) -0.014(2)
C94 0.061(3) 0.059(3) 0.037(2) -0.023(2) -0.020(2) -0.004(2)
C95 0.058(3) 0.056(3) 0.036(2) -0.015(2) -0.029(2) 0.007(2)
C96 0.044(3) 0.054(3) 0.043(3) -0.025(2) -0.026(2) 0.019(2)
C97 0.070(3) 0.063(3) 0.042(2) -0.008(2) -0.024(2) -0.027(2)

loop_
_atom_type_symbol
_atom_type_description
_atom_type_scat_dispersion_real
_atom_type_scat_dispersion_imag
_atom_type_scat_source
C C 0.0033 0.0016 'International Tables Vol C Tables 4.2.6.8 and 6.1.1.4'
H H 0.0000 0.0000 'International Tables Vol C Tables 4.2.6.8 and 6.1.1.4'
N N 0.0061 0.0033 'International Tables Vol C Tables 4.2.6.8 and 6.1.1.4'
O O 0.0106 0.0060 'International Tables Vol C Tables 4.2.6.8 and 6.1.1.4'
Si Si 0.0817 0.0704 'International Tables Vol C Tables 4.2.6.8 and 6.1.1.4'
K K 0.2009 0.2494 'International Tables Vol C Tables 4.2.6.8 and 6.1.1.4'

loop_
_geom_angle_atom_site_label_1
_geom_angle_atom_site_label_2
_geom_angle_atom_site_label_3
_geom_angle
_geom_angle_site_symmetry_3
O5 K O2 160.57(8) .
O5 K O4 59.24(8) .
O2 K O4 114.75(8) .
O5 K O6 59.81(8) .
O2 K O6 112.97(8) .
O4 K O6 112.77(8) .
O5 K O3 118.21(8) .
O2 K O3 59.10(8) .
O4 K O3 58.98(7) .
O6 K O3 153.53(8) .
O5 K O1 118.43(8) .
O2 K O1 58.85(8) .
O4 K O1 157.02(8) .
O6 K O1 58.72(7) .
O3 K O1 117.80(8) .
O5 K N 97.96(8) .
O2 K N 101.42(8) .
O4 K N 101.48(8) .
O6 K N 112.26(8) .
O3 K N 94.21(8) .
O1 K N 101.46(8) .
O5 K C11 76.44(8) 1_654
O2 K C11 84.14(8) 1_654
O4 K C11 71.63(8) 1_654
O6 K C11 69.26(8) 1_654
O3 K C11 84.47(8) 1_654
O1 K C11 85.50(8) 1_654
N K C11 172.65(8) 1_654
N Si C1 109.34(16) .
N Si C19 104.45(18) .
C1 Si C19 115.97(17) .
N Si C20 104.19(16) .
C1 Si C20 113.67(18) .
C19 Si C20 108.2(2) .
C22 N C21 108.9(3) .
C22 N Si 116.4(2) .
C21 N Si 115.9(2) .
C22 N K 100.4(2) .
C21 N K 96.6(2) .
Si N K 115.92(14) .
C23 O1 C34 111.6(3) .
C23 O1 K 116.5(2) .
C34 O1 K 116.1(2) .
C24 O2 C25 113.1(3) .
C24 O2 K 113.5(2) .
C25 O2 K 115.8(2) .
C27 O3 C26 111.9(3) .
C27 O3 K 114.5(2) .
C26 O3 K 115.1(2) .
C28 O4 C29 113.0(3) .
C28 O4 K 115.9(2) .
C29 O4 K 111.2(2) .
C31 O5 C30 110.7(3) .
C31 O5 K 117.7(2) .
C30 O5 K 119.6(2) .
C33 O6 C32 112.3(3) .
C33 O6 K 115.3(2) .
C32 O6 K 111.8(2) .
C2 C1 Si 131.2(3) .
C3 C2 C1 130.3(3) .
C3 C2 C13 114.3(3) .
C1 C2 C13 115.4(3) .
C2 C3 C4 130.0(3) .
C5 C4 C3 130.5(3) .
C5 C4 C9 114.1(3) .
C3 C4 C9 115.4(3) .
C4 C5 C6 120.0(3) .
C7 C6 C5 111.0(3) .
C6 C7 C8 108.3(2) .
C6 C7 C10 111.2(2) .
C8 C7 C10 87.5(2) .
C7 C8 C9 85.9(2) .
C4 C9 C8 108.0(2) .
C4 C9 C10 111.5(2) .
C8 C9 C10 87.0(2) .
C12 C10 C11 109.0(2) .
C12 C10 C7 119.0(2) .
C11 C10 C7 111.7(2) .
C12 C10 C9 118.7(2) .
C11 C10 C9 111.8(2) .
C7 C10 C9 84.90(19) .
C14 C13 C18 117.4(3) .
C14 C13 C2 121.6(3) .
C18 C13 C2 121.1(3) .
C13 C14 C15 120.7(3) .
C16 C15 C14 120.2(3) .
C15 C16 C17 119.5(3) .
C18 C17 C16 120.7(3) .
C17 C18 C13 121.4(3) .
O1 C23 C24 108.6(3) .
O2 C24 C23 108.3(3) .
O2 C25 C26 107.3(3) .
O3 C26 C25 110.3(3) .
O3 C27 C28 109.6(3) .
O4 C28 C27 108.2(3) .
O4 C29 C30 108.3(3) .
O5 C30 C29 108.9(3) .
O5 C31 C32 109.7(3) .
O6 C32 C31 109.3(3) .
O6 C33 C34 109.0(3) .
O1 C34 C33 108.8(3) .
O5' K' O2' 161.14(7) .
O5' K' O3' 115.40(7) .
O2' K' O3' 58.49(7) .
O5' K' O1' 113.01(7) .
O2' K' O1' 59.62(7) .
O3' K' O1' 111.01(7) .
O5' K' O4' 59.14(7) .
O2' K' O4' 117.94(7) .
O3' K' O4' 59.45(7) .
O1' K' O4' 151.67(7) .
O5' K' O6' 58.58(7) .
O2' K' O6' 118.14(8) .
O3' K' O6' 154.64(7) .
O1' K' O6' 58.59(7) .
O4' K' O6' 117.25(7) .
O5' K' N' 98.00(8) .
O2' K' N' 100.83(8) .
O3' K' N' 104.73(8) .
O1' K' N' 113.82(8) .
O4' K' N' 94.49(8) .
O6' K' N' 100.58(8) .
O5' K' C11' 74.23(8) 1_456
O2' K' C11' 86.91(8) 1_456
O3' K' C11' 76.95(8) 1_456
O1' K' C11' 72.35(8) 1_456
O4' K' C11' 79.38(8) 1_456
O6' K' C11' 77.77(8) 1_456
N' K' C11' 171.81(8) 1_456
N' Si' C1' 110.16(16) .
N' Si' C19' 105.12(17) .
C1' Si' C19' 115.77(17) .
N' Si' C20' 103.21(17) .
C1' Si' C20' 113.10(17) .
C19' Si' C20' 108.5(2) .
C21' N' C22' 111.0(3) .
C21' N' Si' 116.8(3) .
C22' N' Si' 113.5(2) .
C21' N' K' 98.5(2) .
C22' N' K' 100.8(2) .
Si' N' K' 114.14(14) .
C34' O1' C23' 111.8(3) .
C34' O1' K' 114.9(2) .
C23' O1' K' 112.5(2) .
C25' O2' C24' 111.1(3) .
C25' O2' K' 119.6(2) .
C24' O2' K' 118.13(19) .
C26' O3' C27' 113.6(3) .
C26' O3' K' 110.3(2) .
C27' O3' K' 115.0(2) .
C29' O4' C28' 112.1(3) .
C29' O4' K' 116.0(2) .
C28' O4' K' 114.28(19) .
C31' O5' C30' 113.6(3) .
C31' O5' K' 115.65(19) .
C30' O5' K' 115.34(19) .
C32' O6' C33' 112.8(3) .
C32' O6' K' 116.0(2) .
C33' O6' K' 116.25(19) .
C2' C1' Si' 131.0(3) .
C1' C2' C3' 128.9(3) .
C1' C2' C13' 118.1(3) .
C3' C2' C13' 113.0(3) .
C2' C3' C4' 130.8(3) .
C5' C4' C3' 130.9(3) .
C5' C4' C9' 114.1(3) .
C3' C4' C9' 114.9(3) .
C4' C5' C6' 120.2(3) .
C5' C6' C7' 110.9(3) .
C6' C7' C10' 110.7(2) .
C6' C7' C8' 108.0(2) .
C10' C7' C8' 87.8(2) .
C9' C8' C7' 85.2(2) .
C4' C9' C8' 108.6(2) .
C4' C9' C10' 110.9(2) .
C8' C9' C10' 87.3(2) .
C12' C10' C11' 108.7(2) .
C12' C10' C7' 118.4(2) .
C11' C10' C7' 112.0(2) .
C12' C10' C9' 119.5(2) .
C11' C10' C9' 111.5(2) .
C7' C10' C9' 85.2(2) .
C18' C13' C14' 116.9(3) .
C18' C13' C2' 121.9(3) .
C14' C13' C2' 121.2(3) .
C15' C14' C13' 121.0(4) .
C16' C15' C14' 119.8(4) .
C17' C16' C15' 119.3(4) .
C18' C17' C16' 120.4(4) .
C17' C18' C13' 122.6(4) .
O1' C23' C24' 109.0(3) .
O2' C24' C23' 109.0(3) .
O2' C25' C26' 109.0(3) .
O3' C26' C25' 108.7(3) .
O3' C27' C28' 108.7(3) .
O4' C28' C27' 109.1(3) .
O4' C29' C30' 109.9(3) .
O5' C30' C29' 107.1(3) .
O5' C31' C32' 107.7(3) .
O6' C32' C31' 109.7(3) .
O6' C33' C34' 108.6(3) .
O1' C34' C33' 109.6(3) .
C72 C71 C76 118.1(4) .
C72 C71 C77 120.5(5) .
C76 C71 C77 121.4(5) .
C71 C72 C73 121.8(4) .
C74 C73 C72 120.9(4) .
C73 C74 C75 117.5(4) .
C76 C75 C74 120.9(4) .
C75 C76 C71 120.8(5) .
C86 C81 C82 118.5(5) .
C86 C81 C87 121.1(5) .
C82 C81 C87 120.3(5) .
C81 C82 C83 120.6(5) .
C84 C83 C82 122.8(5) .
C83 C84 C85 116.9(5) .
C86 C85 C84 118.1(5) .
C81 C86 C85 122.9(5) .
C96 C91 C92 118.5(5) .
C96 C91 C97 121.0(5) .
C92 C91 C97 120.4(4) .
C93 C92 C91 120.5(5) .
C92 C93 C94 121.4(5) .
C93 C94 C95 117.8(5) .
C96 C95 C94 120.4(5) .
C91 C96 C95 121.4(5) .

loop_
_geom_bond_atom_site_label_1
_geom_bond_atom_site_label_2
_geom_bond_distance
_geom_bond_site_symmetry_2
K O5 2.800(2) .
K O2 2.801(2) .
K O4 2.827(3) .
K O6 2.836(3) .
K O3 2.873(3) .
K O1 2.883(3) .
K N 2.962(3) .
K C11 3.217(3) 1_654
Si N 1.765(3) .
Si C1 1.806(4) .
Si C19 1.865(4) .
Si C20 1.892(4) .
N C22 1.457(5) .
N C21 1.469(5) .
O1 C23 1.417(5) .
O1 C34 1.419(5) .
O2 C24 1.417(5) .
O2 C25 1.424(5) .
O3 C27 1.415(4) .
O3 C26 1.428(4) .
O4 C28 1.422(5) .
O4 C29 1.422(4) .
O5 C31 1.403(5) .
O5 C30 1.423(5) .
O6 C33 1.405(5) .
O6 C32 1.421(4) .
C1 C2 1.402(4) .
C2 C3 1.391(5) .
C2 C13 1.509(5) .
C3 C4 1.444(5) .
C4 C5 1.356(5) .
C4 C9 1.523(4) .
C5 C6 1.523(5) .
C6 C7 1.508(4) .
C7 C8 1.543(4) .
C7 C10 1.557(4) .
C8 C9 1.549(4) .
C9 C10 1.563(4) .
C10 C12 1.507(4) .
C10 C11 1.533(4) .
C13 C14 1.394(5) .
C13 C18 1.396(5) .
C14 C15 1.404(5) .
C15 C16 1.373(5) .
C16 C17 1.376(5) .
C17 C18 1.374(5) .
C23 C24 1.497(6) .
C25 C26 1.489(6) .
C27 C28 1.483(6) .
C29 C30 1.511(6) .
C31 C32 1.492(6) .
C33 C34 1.503(6) .
K' O5' 2.785(2) .
K' O2' 2.814(2) .
K' O3' 2.841(2) .
K' O1' 2.846(3) .
K' O4' 2.854(3) .
K' O6' 2.892(2) .
K' N' 2.986(3) .
K' C11' 3.312(3) 1_456
Si' N' 1.775(3) .
Si' C1' 1.829(3) .
Si' C19' 1.871(4) .
Si' C20' 1.872(4) .
N' C21' 1.445(5) .
N' C22' 1.455(5) .
O1' C34' 1.421(4) .
O1' C23' 1.430(4) .
O2' C25' 1.429(4) .
O2' C24' 1.440(4) .
O3' C26' 1.414(4) .
O3' C27' 1.426(4) .
O4' C29' 1.429(4) .
O4' C28' 1.434(4) .
O5' C31' 1.416(4) .
O5' C30' 1.438(4) .
O6' C32' 1.422(4) .
O6' C33' 1.438(4) .
C1' C2' 1.384(5) .
C2' C3' 1.412(5) .
C2' C13' 1.494(5) .
C3' C4' 1.426(5) .
C4' C5' 1.353(5) .
C4' C9' 1.526(4) .
C5' C6' 1.515(5) .
C6' C7' 1.529(4) .
C7' C10' 1.541(4) .
C7' C8' 1.552(5) .
C8' C9' 1.550(4) .
C9' C10' 1.560(4) .
C10' C12' 1.505(4) .
C10' C11' 1.540(4) .
C13' C18' 1.383(5) .
C13' C14' 1.402(5) .
C14' C15' 1.393(5) .
C15' C16' 1.385(6) .
C16' C17' 1.377(6) .
C17' C18' 1.364(6) .
C23' C24' 1.498(5) .
C25' C26' 1.482(5) .
C27' C28' 1.481(5) .
C29' C30' 1.480(5) .
C31' C32' 1.491(5) .
C33' C34' 1.478(5) .
C71 C72 1.344(6) .
C71 C76 1.394(6) .
C71 C77 1.510(6) .
C72 C73 1.396(6) .
C73 C74 1.365(5) .
C74 C75 1.403(7) .
C75 C76 1.371(7) .
C81 C86 1.351(6) .
C81 C82 1.359(6) .
C81 C87 1.502(6) .
C82 C83 1.368(6) .
C83 C84 1.365(6) .
C84 C85 1.427(7) .
C85 C86 1.390(7) .
C91 C96 1.365(6) .
C91 C92 1.391(7) .
C91 C97 1.456(6) .
C92 C93 1.365(7) .
C93 C94 1.385(7) .
C94 C95 1.393(7) .
C95 C96 1.374(7) .

loop_
_geom_torsion_atom_site_label_1
_geom_torsion_atom_site_label_2
_geom_torsion_atom_site_label_3
_geom_torsion_atom_site_label_4
_geom_torsion
_geom_torsion_site_symmetry_1
C1 Si N C22 63.1(3) .
C19 Si N C22 -172.1(3) .
C20 Si N C22 -58.7(3) .
C1 Si N C21 -66.9(3) .
C19 Si N C21 57.9(3) .
C20 Si N C21 171.3(3) .
C1 Si N K -179.10(14) .
C19 Si N K -54.37(19) .
C20 Si N K 59.1(2) .
O5 K N C22 61.8(2) .
O2 K N C22 -116.7(2) .
O4 K N C22 1.8(2) .
O6 K N C22 122.4(2) .
O3 K N C22 -57.4(2) .
O1 K N C22 -176.9(2) .
C11 K N C22 21.9(8) 1_654
O5 K N C21 172.6(2) .
O2 K N C21 -6.0(2) .
O4 K N C21 112.5(2) .
O6 K N C21 -126.9(2) .
O3 K N C21 53.3(2) .
O1 K N C21 -66.2(2) .
C11 K N C21 132.7(7) 1_654
O5 K N Si -64.44(15) .
O2 K N Si 116.98(14) .
O4 K N Si -124.53(14) .
O6 K N Si -3.88(16) .
O3 K N Si 176.29(14) .
O1 K N Si 56.81(15) .
C11 K N Si -104.3(7) 1_654
O5 K O1 C23 -150.6(2) .
O2 K O1 C23 7.2(2) .
O4 K O1 C23 -72.9(3) .
O6 K O1 C23 -147.1(3) .
O3 K O1 C23 2.6(3) .
N K O1 C23 103.7(2) .
C11 K O1 C23 -78.7(2) 1_654
O5 K O1 C34 -16.0(3) .
O2 K O1 C34 141.8(3) .
O4 K O1 C34 61.7(3) .
O6 K O1 C34 -12.5(2) .
O3 K O1 C34 137.3(2) .
N K O1 C34 -121.7(3) .
C11 K O1 C34 55.9(3) 1_654
O5 K O2 C24 115.1(3) .
O4 K O2 C24 -177.6(2) .
O6 K O2 C24 51.2(3) .
O3 K O2 C24 -157.2(3) .
O1 K O2 C24 27.4(2) .
N K O2 C24 -69.2(2) .
C11 K O2 C24 115.7(2) 1_654
O5 K O2 C25 -111.6(3) .
O4 K O2 C25 -44.3(2) .
O6 K O2 C25 -175.5(2) .
O3 K O2 C25 -23.9(2) .
O1 K O2 C25 160.7(3) .
N K O2 C25 64.1(2) .
C11 K O2 C25 -111.0(2) 1_654
O5 K O3 C27 15.4(3) .
O2 K O3 C27 -142.4(3) .
O4 K O3 C27 15.9(2) .
O6 K O3 C27 -62.9(3) .
O1 K O3 C27 -137.9(2) .
N K O3 C27 116.8(2) .
C11 K O3 C27 -56.0(2) 1_654
O5 K O3 C26 147.3(2) .
O2 K O3 C26 -10.6(2) .
O4 K O3 C26 147.8(2) .
O6 K O3 C26 69.0(3) .
O1 K O3 C26 -6.0(2) .
N K O3 C26 -111.4(2) .
C11 K O3 C26 75.9(2) 1_654
O5 K O4 C28 -161.6(3) .
O2 K O4 C28 39.3(3) .
O6 K O4 C28 170.6(2) .
O3 K O4 C28 18.9(2) .
O1 K O4 C28 107.5(3) .
N K O4 C28 -69.1(3) .
C11 K O4 C28 113.6(3) 1_654
O5 K O4 C29 -30.7(2) .
O2 K O4 C29 170.2(2) .
O6 K O4 C29 -58.5(2) .
O3 K O4 C29 149.8(2) .
O1 K O4 C29 -121.6(3) .
N K O4 C29 61.8(2) .
C11 K O4 C29 -115.6(2) 1_654
O2 K O5 C31 -63.9(4) .
O4 K O5 C31 -141.0(3) .
O6 K O5 C31 9.1(2) .
O3 K O5 C31 -140.5(2) .
O1 K O5 C31 12.6(3) .
N K O5 C31 120.3(2) .
C11 K O5 C31 -64.5(2) 1_654
O2 K O5 C30 75.3(4) .
O4 K O5 C30 -1.9(2) .
O6 K O5 C30 148.3(3) .
O3 K O5 C30 -1.4(3) .
O1 K O5 C30 151.8(2) .
N K O5 C30 -100.6(2) .
C11 K O5 C30 74.6(2) 1_654
O5 K O6 C33 154.2(3) .
O2 K O6 C33 -46.0(3) .
O4 K O6 C33 -178.2(2) .
O3 K O6 C33 -112.5(3) .
O1 K O6 C33 -22.2(2) .
N K O6 C33 67.9(3) .
C11 K O6 C33 -119.8(3) 1_654
O5 K O6 C32 24.3(2) .
O2 K O6 C32 -175.9(2) .
O4 K O6 C32 51.9(2) .
O3 K O6 C32 117.6(2) .
O1 K O6 C32 -152.1(2) .
N K O6 C32 -62.0(2) .
C11 K O6 C32 110.3(2) 1_654
N Si C1 C2 148.7(3) .
C19 Si C1 C2 31.0(4) .
C20 Si C1 C2 -95.3(4) .
Si C1 C2 C3 -171.2(3) .
Si C1 C2 C13 9.9(5) .
C1 C2 C3 C4 0.5(6) .
C13 C2 C3 C4 179.5(3) .
C2 C3 C4 C5 -8.9(6) .
C2 C3 C4 C9 169.7(3) .
C3 C4 C5 C6 -177.3(3) .
C9 C4 C5 C6 4.1(4) .
C4 C5 C6 C7 -4.4(4) .
C5 C6 C7 C8 -44.9(3) .
C5 C6 C7 C10 49.6(3) .
C6 C7 C8 C9 82.9(3) .
C10 C7 C8 C9 -28.60(19) .
C5 C4 C9 C8 45.1(3) .
C3 C4 C9 C8 -133.8(3) .
C5 C4 C9 C10 -48.9(3) .
C3 C4 C9 C10 132.2(3) .
C7 C8 C9 C4 -83.2(2) .
C7 C8 C9 C10 28.49(19) .
C6 C7 C10 C12 39.8(3) .
C8 C7 C10 C12 148.5(3) .
C6 C7 C10 C11 168.3(2) .
C8 C7 C10 C11 -83.0(3) .
C6 C7 C10 C9 -80.3(2) .
C8 C7 C10 C9 28.35(19) .
C4 C9 C10 C12 -40.4(3) .
C8 C9 C10 C12 -148.7(3) .
C4 C9 C10 C11 -168.7(2) .
C8 C9 C10 C11 83.1(3) .
C4 C9 C10 C7 80.0(2) .
C8 C9 C10 C7 -28.2(2) .
C3 C2 C13 C14 58.5(4) .
C1 C2 C13 C14 -122.3(3) .
C3 C2 C13 C18 -121.6(3) .
C1 C2 C13 C18 57.5(4) .
C18 C13 C14 C15 -2.9(5) .
C2 C13 C14 C15 176.9(3) .
C13 C14 C15 C16 0.0(6) .
C14 C15 C16 C17 2.3(6) .
C15 C16 C17 C18 -1.6(6) .
C16 C17 C18 C13 -1.5(6) .
C14 C13 C18 C17 3.7(5) .
C2 C13 C18 C17 -176.2(3) .
C34 O1 C23 C24 -174.8(3) .
K O1 C23 C24 -38.3(4) .
C25 O2 C24 C23 165.9(3) .
K O2 C24 C23 -59.6(3) .
O1 C23 C24 O2 64.7(4) .
C24 O2 C25 C26 -171.6(3) .
K O2 C25 C26 54.9(3) .
C27 O3 C26 C25 175.4(3) .
K O3 C26 C25 42.3(4) .
O2 C25 C26 O3 -64.0(4) .
C26 O3 C27 C28 178.7(3) .
K O3 C27 C28 -47.9(4) .
C29 O4 C28 C27 179.5(3) .
K O4 C28 C27 -50.5(3) .
O3 C27 C28 O4 65.4(4) .
C28 O4 C29 C30 -167.1(3) .
K O4 C29 C30 60.5(3) .
C31 O5 C30 C29 173.5(3) .
K O5 C30 C29 31.7(4) .
O4 C29 C30 O5 -61.1(4) .
C30 O5 C31 C32 177.6(3) .
K O5 C31 C32 -39.9(4) .
C33 O6 C32 C31 173.7(3) .
K O6 C32 C31 -54.9(3) .
O5 C31 C32 O6 63.8(4) .
C32 O6 C33 C34 -176.7(3) .
K O6 C33 C34 53.7(4) .
C23 O1 C34 C33 179.8(3) .
K O1 C34 C33 43.1(4) .
O6 C33 C34 O1 -64.1(4) .
C1' Si' N' C21' -67.8(3) .
C19' Si' N' C21' 166.8(3) .
C20' Si' N' C21' 53.2(3) .
C1' Si' N' C22' 63.3(3) .
C19' Si' N' C22' -62.1(3) .
C20' Si' N' C22' -175.7(3) .
C1' Si' N' K' 178.04(13) .
C19' Si' N' K' 52.67(19) .
C20' Si' N' K' -60.92(19) .
O5' K' N' C21' 117.4(2) .
O2' K' N' C21' -61.6(2) .
O3' K' N' C21' -1.6(2) .
O1' K' N' C21' -123.0(2) .
O4' K' N' C21' 57.9(2) .
O6' K' N' C21' 176.8(2) .
C11' K' N' C21' 99.2(6) 1_456
O5' K' N' C22' 4.0(2) .
O2' K' N' C22' -175.0(2) .
O3' K' N' C22' -115.0(2) .
O1' K' N' C22' 123.5(2) .
O4' K' N' C22' -55.5(2) .
O6' K' N' C22' 63.3(2) .
C11' K' N' C22' -14.2(7) 1_456
O5' K' N' Si' -118.06(14) .
O2' K' N' Si' 62.94(16) .
O3' K' N' Si' 122.95(14) .
O1' K' N' Si' 1.52(17) .
O4' K' N' Si' -177.49(14) .
O6' K' N' Si' -58.68(15) .
C11' K' N' Si' -136.2(6) 1_456
O5' K' O1' C34' 44.6(2) .
O2' K' O1' C34' -154.9(2) .
O3' K' O1' C34' 176.1(2) .
O4' K' O1' C34' 111.9(2) .
O6' K' O1' C34' 22.0(2) .
N' K' O1' C34' -66.0(2) .
C11' K' O1' C34' 108.2(2) 1_456
O5' K' O1' C23' 174.2(2) .
O2' K' O1' C23' -25.3(2) .
O3' K' O1' C23' -54.4(2) .
O4' K' O1' C23' -118.6(2) .
O6' K' O1' C23' 151.5(2) .
N' K' O1' C23' 63.5(2) .
C11' K' O1' C23' -122.3(2) 1_456
O5' K' O2' C25' -77.0(4) .
O3' K' O2' C25' -0.8(2) .
O1' K' O2' C25' -148.7(2) .
O4' K' O2' C25' -1.1(3) .
O6' K' O2' C25' -151.7(2) .
N' K' O2' C25' 100.0(2) .
C11' K' O2' C25' -77.4(2) 1_456
O5' K' O2' C24' 63.7(4) .
O3' K' O2' C24' 139.9(2) .
O1' K' O2' C24' -8.0(2) .
O4' K' O2' C24' 139.6(2) .
O6' K' O2' C24' -11.1(2) .
N' K' O2' C24' -119.4(2) .
C11' K' O2' C24' 63.3(2) 1_456
O5' K' O3' C26' -167.8(2) .
O2' K' O3' C26' 32.5(2) .
O1' K' O3' C26' 61.9(2) .
O4' K' O3' C26' -147.8(2) .
O6' K' O3' C26' 122.4(2) .
N' K' O3' C26' -61.3(2) .
C11' K' O3' C26' 126.9(2) 1_456
O5' K' O3' C27' -37.8(2) .
O2' K' O3' C27' 162.6(2) .
O1' K' O3' C27' -168.0(2) .
O4' K' O3' C27' -17.8(2) .
O6' K' O3' C27' -107.5(3) .
N' K' O3' C27' 68.7(2) .
C11' K' O3' C27' -103.0(2) 1_456
O5' K' O4' C29' 9.1(2) .
O2' K' O4' C29' -149.5(2) .
O3' K' O4' C29' -149.8(2) .
O1' K' O4' C29' -72.4(3) .
O6' K' O4' C29' 1.4(2) .
N' K' O4' C29' 105.7(2) .
C11' K' O4' C29' -68.8(2) 1_456
O5' K' O4' C28' 141.9(2) .
O2' K' O4' C28' -16.7(2) .
O3' K' O4' C28' -17.0(2) .
O1' K' O4' C28' 60.5(3) .
O6' K' O4' C28' 134.2(2) .
N' K' O4' C28' -121.4(2) .
C11' K' O4' C28' 64.1(2) 1_456
O2' K' O5' C31' -112.4(3) .
O3' K' O5' C31' -178.8(2) .
O1' K' O5' C31' -49.5(2) .
O4' K' O5' C31' 161.1(2) .
O6' K' O5' C31' -26.9(2) .
N' K' O5' C31' 70.7(2) .
C11' K' O5' C31' -112.0(2) 1_456
O2' K' O5' C30' 111.6(3) .
O3' K' O5' C30' 45.2(2) .
O1' K' O5' C30' 174.5(2) .
O4' K' O5' C30' 25.1(2) .
O6' K' O5' C30' -162.9(2) .
N' K' O5' C30' -65.3(2) .
C11' K' O5' C30' 112.0(2) 1_456
O5' K' O6' C32' -7.4(2) .
O2' K' O6' C32' 151.2(2) .
O3' K' O6' C32' 76.0(3) .
O1' K' O6' C32' 148.1(2) .
O4' K' O6' C32' 0.4(2) .
N' K' O6' C32' -100.3(2) .
C11' K' O6' C32' 71.5(2) 1_456
O5' K' O6' C33' -143.5(2) .
O2' K' O6' C33' 15.0(2) .
O3' K' O6' C33' -60.2(3) .
O1' K' O6' C33' 12.0(2) .
O4' K' O6' C33' -135.8(2) .
N' K' O6' C33' 123.5(2) .
C11' K' O6' C33' -64.7(2) 1_456
N' Si' C1' C2' -150.4(3) .
C19' Si' C1' C2' -31.4(4) .
C20' Si' C1' C2' 94.7(4) .
Si' C1' C2' C3' 179.2(3) .
Si' C1' C2' C13' -1.0(5) .
C1' C2' C3' C4' 0.8(6) .
C13' C2' C3' C4' -179.1(3) .
C2' C3' C4' C5' -6.5(6) .
C2' C3' C4' C9' 171.7(3) .
C3' C4' C5' C6' -178.1(3) .
C9' C4' C5' C6' 3.7(4) .
C4' C5' C6' C7' -3.4(4) .
C5' C6' C7' C10' 48.8(3) .
C5' C6' C7' C8' -45.8(3) .
C6' C7' C8' C9' 82.7(3) .
C10' C7' C8' C9' -28.3(2) .
C5' C4' C9' C8' 45.5(3) .
C3' C4' C9' C8' -133.0(3) .
C5' C4' C9' C10' -48.8(3) .
C3' C4' C9' C10' 132.7(3) .
C7' C8' C9' C4' -83.2(2) .
C7' C8' C9' C10' 28.0(2) .
C6' C7' C10' C12' 40.8(3) .
C8' C7' C10' C12' 149.2(3) .
C6' C7' C10' C11' 168.5(3) .
C8' C7' C10' C11' -83.1(3) .
C6' C7' C10' C9' -80.3(3) .
C8' C7' C10' C9' 28.2(2) .
C4' C9' C10' C12' -39.3(3) .
C8' C9' C10' C12' -148.3(3) .
C4' C9' C10' C11' -167.5(3) .
C8' C9' C10' C11' 83.5(3) .
C4' C9' C10' C7' 80.7(3) .
C8' C9' C10' C7' -28.2(2) .
C1' C2' C13' C18' 120.0(4) .
C3' C2' C13' C18' -60.2(4) .
C1' C2' C13' C14' -61.3(4) .
C3' C2' C13' C14' 118.5(3) .
C18' C13' C14' C15' -1.3(5) .
C2' C13' C14' C15' 179.9(3) .
C13' C14' C15' C16' 0.1(6) .
C14' C15' C16' C17' 0.7(6) .
C15' C16' C17' C18' -0.2(6) .
C16' C17' C18' C13' -1.0(7) .
C14' C13' C18' C17' 1.8(6) .
C2' C13' C18' C17' -179.5(4) .
C34' O1' C23' C24' -172.8(3) .
K' O1' C23' C24' 56.1(3) .
C25' O2' C24' C23' -177.6(3) .
K' O2' C24' C23' 38.6(4) .
O1' C23' C24' O2' -62.8(4) .
C24' O2' C25' C26' -172.3(3) .
K' O2' C25' C26' -29.1(4) .
C27' O3' C26' C25' 166.2(3) .
K' O3' C26' C25' -63.0(3) .
O2' C25' C26' O3' 61.2(4) .
C26' O3' C27' C28' 178.4(3) .
K' O3' C27' C28' 50.0(3) .
C29' O4' C28' C27' -176.1(3) .
K' O4' C28' C27' 49.2(3) .
O3' C27' C28' O4' -66.3(4) .
C28' O4' C29' C30' -174.6(3) .
K' O4' C29' C30' -40.8(3) .
C31' O5' C30' C29' 167.0(3) .
K' O5' C30' C29' -56.2(3) .
O4' C29' C30' O5' 63.3(4) .
C30' O5' C31' C32' -165.3(3) .
K' O5' C31' C32' 57.9(3) .
C33' O6' C32' C31' 175.8(3) .
K' O6' C32' C31' 38.2(3) .
O5' C31' C32' O6' -62.8(4) .
C32' O6' C33' C34' 179.7(3) .
K' O6' C33' C34' -42.8(4) .
C23' O1' C34' C33' 176.0(3) .
K' O1' C34' C33' -54.2(3) .
O6' C33' C34' O1' 64.1(4) .
C76 C71 C72 C73 1.9(7) .
C77 C71 C72 C73 -178.5(4) .
C71 C72 C73 C74 -0.7(7) .
C72 C73 C74 C75 -0.6(6) .
C73 C74 C75 C76 0.6(7) .
C74 C75 C76 C71 0.6(7) .
C72 C71 C76 C75 -1.8(7) .
C77 C71 C76 C75 178.5(4) .
C86 C81 C82 C83 -0.9(7) .
C87 C81 C82 C83 175.4(4) .
C81 C82 C83 C84 -0.8(7) .
C82 C83 C84 C85 1.8(7) .
C83 C84 C85 C86 -1.3(7) .
C82 C81 C86 C85 1.4(7) .
C87 C81 C86 C85 -174.8(4) .
C84 C85 C86 C81 -0.3(7) .
C96 C91 C92 C93 0.0(6) .
C97 C91 C92 C93 -178.8(4) .
C91 C92 C93 C94 0.2(6) .
C92 C93 C94 C95 -0.6(6) .
C93 C94 C95 C96 0.8(6) .
C92 C91 C96 C95 0.2(6) .
C97 C91 C96 C95 179.0(4) .
C94 C95 C96 C91 -0.6(6) .
